data_1011262
loop_
_publ_author_name
'Aminoff, G'

_publ_section_title
;
Ueber die Kristallstruktur von Hausmannit (Mn Mn2 O4).
;
_journal_coden_ASTM ZEKGAX
_journal_name_full
;
Zeitschrift fuer Kristallographie, Kristallgeometrie, Kristallphysik,
Kristallchemie (-144,1977)
;
_journal_page_first 475
_journal_page_last 490
_journal_volume 64
_journal_year 1926
_chemical_compound_source 'from Langban, Sweden'
_chemical_formula_structural 'Mn3 O4'
_chemical_formula_sum 'Mn3 O4'
_chemical_name_mineral Hausmannite
_chemical_name_systematic 'Manganese dimanganese(III) oxide'
_space_group_IT_number 141
_symmetry_cell_setting tetragonal
_symmetry_space_group_name_Hall 'I 4bw 2bw -1bw'
_symmetry_space_group_name_H-M 'I 41/a m d :1'
_cell_angle_alpha 90
_cell_angle_beta 90
_cell_angle_gamma 90
_cell_formula_units_Z 4
_cell_length_a 5.762
_cell_length_b 5.762
_cell_length_c 9.439
_cell_volume 313.4
_exptl_crystal_density_meas 4.84
_cod_original_sg_symbol_H-M 'I 41/a m d S'
_cod_database_code 1011262

loop_
_symmetry_equiv_pos_as_xyz
x,y,z
-x,-y,z
x,1/2+y,1/4-z
-x,1/2-y,1/4-z
-x,y,z
x,-y,z
-x,1/2+y,1/4-z
x,1/2-y,1/4-z
y,x,-z
-y,-x,-z
y,1/2+x,1/4+z
-y,1/2-x,1/4+z
-y,x,-z
y,-x,-z
-y,1/2+x,1/4+z
y,1/2-x,1/4+z
1/2+x,1/2+y,1/2+z
1/2-x,1/2-y,1/2+z
1/2+x,y,3/4-z
1/2-x,-y,3/4-z
1/2-x,1/2+y,1/2+z
1/2+x,1/2-y,1/2+z
1/2-x,y,3/4-z
1/2+x,-y,3/4-z
1/2+y,1/2+x,1/2-z
1/2-y,1/2-x,1/2-z
1/2+y,x,3/4+z
1/2-y,-x,3/4+z
1/2-y,1/2+x,1/2-z
1/2+y,1/2-x,1/2-z
1/2-y,x,3/4+z
1/2+y,-x,3/4+z

loop_
_atom_site_label
_atom_site_type_symbol
_atom_site_symmetry_multiplicity
_atom_site_Wyckoff_symbol
_atom_site_fract_x
_atom_site_fract_y
_atom_site_fract_z
_atom_site_occupancy
_atom_site_attached_hydrogens
_atom_site_calc_flag
Mn1 Mn2+ 4 a 0. 0. 0. 1. 0 d
Mn2 Mn3+ 8 d 0.5 0.25 0.125 1. 0 d
O1 O2- 16 h 0. 0.25 0.375 1. 0 d

loop_
_atom_type_symbol
_atom_type_oxidation_number
Mn2+ 2.000
Mn3+ 3.000
O2- -2.000
